data_7210163
loop_
_publ_author_name
'She, Shi-Xiong'
'Zaworotko, Michael J.'
'Liu, Wei'
'Zhang, Zhu-Xiu'
'Li, Yahong'

_publ_section_title
;
 A unique \m8-silicate-bridged octametallic [Dy8SiO4] complex exhibiting
 slow magnetic relaxation
;
_journal_issue 25
_journal_name_full CrystEngComm
_journal_page_first 5003
_journal_paper_doi 10.1039/c3ce40295a
_journal_volume 15
_journal_year 2013
_chemical_absolute_configuration unk
_chemical_formula_moiety 'C148 H108 Dy8 N12 O44 Si'
_chemical_formula_sum 'C148 H108 Dy8 N12 O44 Si'
_chemical_formula_weight 4086.55
_chemical_name_systematic
;
?
;
_space_group_crystal_system tetragonal
_space_group_IT_number 114
_space_group_name_Hall 'P -4 2n'
_space_group_name_H-M_alt 'P -4 21 c'
_symmetry_space_group_name_Hall 'P -4 2n'
_symmetry_space_group_name_H-M 'P -4 21 c'
_atom_sites_solution_hydrogens geom
_atom_sites_solution_primary direct
_atom_sites_solution_secondary difmap
_audit_creation_date 2013-03-23
_audit_creation_method
;
Olex2 1.2
(compiled Dec 5 2012 16:20:19, GUI svn.r4385)
;
_cell_angle_alpha 90.00
_cell_angle_beta 90.00
_cell_angle_gamma 90.00
_cell_formula_units_Z 2
_cell_length_a 16.2454(5)
_cell_length_b 16.2454(5)
_cell_length_c 26.0964(9)
_cell_measurement_reflns_used 2315
_cell_measurement_temperature 293(2)
_cell_measurement_theta_max 55.97
_cell_measurement_theta_min 3.2
_cell_volume 6887.2(4)
_computing_cell_refinement 'Bruker SAINT'
_computing_data_collection 'Bruker APEX2'
_computing_data_reduction 'SAINT v7.68A (Bruker, 2009)'
_computing_molecular_graphics
;
O. V. Dolomanov, L. J. Bourhis, R. J. Gildea, J. A. K. Howard and H. Puschmann,
OLEX2: a complete structure solution, refinement and analysis program.
J. Appl. Cryst. (2009). 42, 339-341.
;
_computing_publication_material
;
O. V. Dolomanov, L. J. Bourhis, R. J. Gildea, J. A. K. Howard and H. Puschmann,
OLEX2: a complete structure solution, refinement and analysis program.
J. Appl. Cryst. (2009). 42, 339-341.
;
_computing_structure_refinement 'SHELXL-97 (Sheldrick, 2008)'
_computing_structure_solution 'SHELXS-97 (Sheldrick, 2008)'
_diffrn_ambient_temperature 293(2)
_diffrn_measured_fraction_theta_full 0.994
_diffrn_measured_fraction_theta_max 0.994
_diffrn_measurement_device_type 'Bruker APEXII CCD'
_diffrn_measurement_method '\f and \w scans'
_diffrn_radiation_monochromator graphite
_diffrn_radiation_type CuK\a
_diffrn_radiation_wavelength 1.54178
_diffrn_reflns_av_R_equivalents 0.1384
_diffrn_reflns_av_unetI/netI 0.0943
_diffrn_reflns_limit_h_max 19
_diffrn_reflns_limit_h_min -17
_diffrn_reflns_limit_k_max 19
_diffrn_reflns_limit_k_min -18
_diffrn_reflns_limit_l_max 30
_diffrn_reflns_limit_l_min -29
_diffrn_reflns_number 42130
_diffrn_reflns_theta_full 66.22
_diffrn_reflns_theta_max 66.22
_diffrn_reflns_theta_min 3.20
_diffrn_source 'fine-focus sealed tube'
_diffrn_standards_number 0
_exptl_absorpt_coefficient_mu 23.621
_exptl_absorpt_correction_T_max 0.2538
_exptl_absorpt_correction_T_min 0.0881
_exptl_absorpt_correction_type multi-scan
_exptl_absorpt_process_details 'SADABS (Bruker, 2005)'
_exptl_crystal_colour yellow
_exptl_crystal_density_diffrn 1.971
_exptl_crystal_density_meas ?
_exptl_crystal_density_method 'not measured'
_exptl_crystal_description block
_exptl_crystal_F_000 3948
_exptl_crystal_size_max 0.2
_exptl_crystal_size_mid 0.1
_exptl_crystal_size_min 0.08
_refine_diff_density_max 0.943
_refine_diff_density_min -0.798
_refine_diff_density_rms 0.108
_refine_ls_abs_structure_details 'Flack H D (1983), Acta Cryst. A39, 876-881'
_refine_ls_abs_structure_Flack 0.005(6)
_refine_ls_extinction_method none
_refine_ls_goodness_of_fit_ref 1.072
_refine_ls_hydrogen_treatment mixed
_refine_ls_matrix_type full
_refine_ls_number_parameters 444
_refine_ls_number_reflns 5988
_refine_ls_number_restraints 25
_refine_ls_restrained_S_all 1.072
_refine_ls_R_factor_all 0.0646
_refine_ls_R_factor_gt 0.0457
_refine_ls_shift/su_max 0.001
_refine_ls_shift/su_mean 0.000
_refine_ls_structure_factor_coef Fsqd
_refine_ls_weighting_details 'calc w=1/[\s^2^(Fo^2^)+(0.0000P)^2^+1.5308P] where P=(Fo^2^+2Fc^2^)/3'
_refine_ls_weighting_scheme calc
_refine_ls_wR_factor_gt 0.1002
_refine_ls_wR_factor_ref 0.1098
_reflns_number_gt 4887
_reflns_number_total 5988
_reflns_threshold_expression >2sigma(I)
_cod_data_source_file c3ce40295a.txt
_cod_data_source_block t
_cod_depositor_comments
;
The following automatic conversions were performed:

'_exptl_crystal_density_meas' value 'not measured' was changed to '?'
- the value is perceived as not measured.

Automatic conversion script
Id: cif_fix_values 3008 2015-01-20 13:52:24Z robertas 
;
_cod_database_code 7210163
_olex2_refinement_description
;
1. Others
Fixed U12: Si1(0)
Fixed U13: Si1(0)
Fixed U23: Si1(0)
Fixed Uiso: H1A(0.104) H1B(0.104) H1C(0.104) H3(0.075) H3A(0.1) H3B(0.1)
H4(0.086) H5(0.072) H8(0.057) H10(0.058) H11(0.073) H12(0.081) H13(0.066)
H16A(0.1) H16B(0.1) H16C(0.1) H18(0.067) H19(0.079) H20(0.066) H23(0.054)
H25(0.057) H26(0.073) H27(0.077) H28(0.068) H33(0.069) H34(0.069) H35(0.069)
Fixed X: Si1(0.5) H1A(0.4711) H1B(0.553) H1C(0.5053) H3(0.6555) H3A(0.7984)
H3B(0.8661) H4(0.779) H5(0.8315) H8(0.8347) H10(0.827) H11(0.9239) H12(0.9515)
H13(0.8986) H16A(0.5034) H16B(0.5402) H16C(0.5873) H18(0.4898) H19(0.5287)
H20(0.5902) H23(0.6221) H25(0.7388) H26(0.7877) H27(0.7504) H28(0.6496)
H33(0.6237) H34(0.6913) H35(0.8088)
Fixed Y: Si1(0.5) H1A(0.115) H1B(0.0641) H1C(0.0812) H3(0.0488) H3A(0.7217)
H3B(0.7784) H4(0.0534) H5(0.1758) H8(0.3181) H10(0.4033) H11(0.5009)
H12(0.6143) H13(0.6276) H16A(0.1532) H16B(0.2405) H16C(0.1795) H18(0.2518)
H19(0.3627) H20(0.4736) H23(0.5537) H25(0.6119) H26(0.745) H27(0.8235)
H28(0.7785) H33(0.8886) H34(1.0118) H35(1.0267)
Fixed Z: Si1(0.5) H1A(0.4697) H1B(0.4687) H1C(0.4176) H3(0.4162) H3A(0.4489)
H3B(0.4337) H4(0.3705) H5(0.3436) H8(0.3413) H10(0.2658) H11(0.2371)
H12(0.2857) H13(0.3667) H16A(0.3203) H16B(0.3319) H16C(0.2957) H18(0.1694)
H19(0.1201) H20(0.1573) H23(0.2264) H25(0.245) H26(0.2533) H27(0.3226)
H28(0.3772) H33(0.543) H34(0.5428) H35(0.4979)
;

loop_
_space_group_symop_id
_space_group_symop_operation_xyz
1 'x, y, z'
2 '-x, -y, z'
3 'x+1/2, -y+1/2, -z+1/2'
4 '-x+1/2, y+1/2, -z+1/2'
5 'y+1/2, x+1/2, z+1/2'
6 '-y+1/2, -x+1/2, z+1/2'
7 '-y, x, -z'
8 'y, -x, -z'

loop_
_atom_site_label
_atom_site_type_symbol
_atom_site_fract_x
_atom_site_fract_y
_atom_site_fract_z
_atom_site_U_iso_or_equiv
_atom_site_adp_type
_atom_site_occupancy
_atom_site_symmetry_multiplicity
_atom_site_calc_flag
_atom_site_refinement_flags
Dy1 Dy 0.60865(3) 0.44269(3) 0.37800(2) 0.03446(15) Uani 1 1 d .
Si1 Si 0.5000 0.5000 0.5000 0.0281(11) Uani 1 4 d S
O1 O 0.5654(5) 0.1767(4) 0.4435(2) 0.0460(18) Uani 1 1 d .
N1 N 0.7509(5) 0.3968(5) 0.3537(3) 0.0369(18) Uani 1 1 d .
C1 C 0.5201(8) 0.1034(7) 0.4504(5) 0.069(4) Uani 1 1 d .
H1A H 0.4711 0.1150 0.4697 0.104 Uiso 1 1 calc R
H1B H 0.5530 0.0641 0.4687 0.104 Uiso 1 1 calc R
H1C H 0.5053 0.0812 0.4176 0.104 Uiso 1 1 calc R
Dy2 Dy 0.68976(3) 0.54179(3) 0.50979(2) 0.03401(15) Uani 1 1 d .
O2 O 0.6275(4) 0.3146(4) 0.4141(2) 0.0382(15) Uani 1 1 d .
N2 N 0.6301(5) 0.5317(5) 0.2979(3) 0.0354(18) Uani 1 1 d .
C2 C 0.6378(7) 0.1706(6) 0.4164(4) 0.045(3) Uani 1 1 d .
O3 O 0.7024(4) 0.5308(4) 0.4161(2) 0.0372(15) Uani 1 1 d .
C3 C 0.6772(8) 0.0989(7) 0.4056(5) 0.063(3) Uani 1 1 d .
H3 H 0.6555 0.0488 0.4162 0.075 Uiso 1 1 calc R
N3 N 0.8200(7) 0.7700(7) 0.4490(5) 0.083(4) Uani 1 1 d .
H3A H 0.7984 0.7217 0.4489 0.100 Uiso 1 1 calc R
H3B H 0.8661 0.7784 0.4337 0.100 Uiso 1 1 calc R
O4 O 0.8199(4) 0.5726(5) 0.4505(3) 0.0498(18) Uani 1 1 d .
C4 C 0.7511(9) 0.1020(7) 0.3779(5) 0.072(3) Uani 1 1 d U
H4 H 0.7790 0.0534 0.3705 0.086 Uiso 1 1 calc R
O5 O 0.4913(6) 0.2311(5) 0.2634(3) 0.067(2) Uani 1 1 d .
C5 C 0.7825(8) 0.1751(7) 0.3619(5) 0.060(3) Uani 1 1 d U
H5 H 0.8315 0.1758 0.3436 0.072 Uiso 1 1 calc R
O6 O 0.5745(5) 0.3676(4) 0.3108(2) 0.0490(18) Uani 1 1 d U
C6 C 0.7422(7) 0.2497(6) 0.3726(4) 0.047(2) Uani 1 1 d U
O7 O 0.5393(4) 0.5684(4) 0.3818(2) 0.0372(14) Uani 1 1 d .
C7 C 0.6684(7) 0.2484(6) 0.4004(4) 0.041(2) Uani 1 1 d .
O8 O 0.5465(4) 0.6922(4) 0.4160(2) 0.0411(15) Uani 1 1 d .
C8 C 0.7816(7) 0.3238(7) 0.3542(4) 0.047(3) Uani 1 1 d .
H8 H 0.8347 0.3181 0.3413 0.057 Uiso 1 1 calc R
O9 O 0.5818(4) 0.7527(4) 0.5114(3) 0.0417(16) Uani 1 1 d .
C9 C 0.8059(6) 0.4596(7) 0.3332(4) 0.045(2) Uani 1 1 d .
O10 O 0.6906(4) 0.6802(4) 0.4849(3) 0.0451(16) Uani 1 1 d .
C10 C 0.8407(7) 0.4485(7) 0.2860(4) 0.048(3) Uani 1 1 d .
H10 H 0.8270 0.4033 0.2658 0.058 Uiso 1 1 calc R
O11 O 0.5732(4) 0.4519(4) 0.4686(2) 0.0298(14) Uani 1 1 d .
C11 C 0.8982(7) 0.5076(7) 0.2687(5) 0.061(3) Uani 1 1 d .
H11 H 0.9239 0.5009 0.2371 0.073 Uiso 1 1 calc R
C12 C 0.9158(8) 0.5743(8) 0.2982(5) 0.068(4) Uani 1 1 d .
H12 H 0.9515 0.6143 0.2857 0.081 Uiso 1 1 calc R
C13 C 0.8821(7) 0.5840(7) 0.3460(5) 0.055(3) Uani 1 1 d .
H13 H 0.8986 0.6276 0.3667 0.066 Uiso 1 1 calc R
C14 C 0.8237(6) 0.5290(6) 0.3634(4) 0.040(2) Uani 1 1 d .
C15 C 0.7823(6) 0.5450(6) 0.4130(4) 0.037(2) Uani 1 1 d .
C16 C 0.5340(8) 0.1984(8) 0.3063(4) 0.066(3) Uani 1 1 d .
H16A H 0.5034 0.1532 0.3203 0.100 Uiso 1 1 calc R
H16B H 0.5402 0.2405 0.3319 0.100 Uiso 1 1 calc R
H16C H 0.5873 0.1795 0.2957 0.100 Uiso 1 1 calc R
C17 C 0.5252(7) 0.2973(7) 0.2370(4) 0.048(2) Uani 1 1 d U
C18 C 0.5139(7) 0.2973(8) 0.1850(5) 0.056(3) Uani 1 1 d U
H18 H 0.4898 0.2518 0.1694 0.067 Uiso 1 1 calc R
C19 C 0.5374(8) 0.3635(9) 0.1553(4) 0.066(4) Uani 1 1 d .
H19 H 0.5287 0.3627 0.1201 0.079 Uiso 1 1 calc R
C20 C 0.5734(7) 0.4298(8) 0.1777(4) 0.055(3) Uani 1 1 d .
H20 H 0.5902 0.4736 0.1573 0.066 Uiso 1 1 calc R
C21 C 0.5859(6) 0.4337(6) 0.2307(3) 0.041(2) Uani 1 1 d .
C22 C 0.5658(7) 0.3661(6) 0.2625(4) 0.044(2) Uani 1 1 d U
C23 C 0.6143(6) 0.5122(7) 0.2505(4) 0.045(3) Uani 1 1 d .
H23 H 0.6221 0.5537 0.2264 0.054 Uiso 1 1 calc R
C24 C 0.6593(6) 0.6149(7) 0.3047(4) 0.042(2) Uani 1 1 d .
C25 C 0.7194(7) 0.6451(7) 0.2713(4) 0.047(3) Uani 1 1 d .
H25 H 0.7388 0.6119 0.2450 0.057 Uiso 1 1 calc R
C26 C 0.7505(7) 0.7244(8) 0.2771(5) 0.061(3) Uani 1 1 d .
H26 H 0.7877 0.7450 0.2533 0.073 Uiso 1 1 calc R
C27 C 0.7265(8) 0.7721(7) 0.3177(5) 0.065(3) Uani 1 1 d .
H27 H 0.7504 0.8235 0.3226 0.077 Uiso 1 1 calc R
C28 C 0.6678(7) 0.7446(7) 0.3508(5) 0.056(3) Uani 1 1 d .
H28 H 0.6496 0.7785 0.3772 0.068 Uiso 1 1 calc R
C29 C 0.6348(6) 0.6652(6) 0.3453(4) 0.039(2) Uani 1 1 d .
C30 C 0.5694(6) 0.6429(6) 0.3843(4) 0.037(2) Uani 1 1 d .
C31 C 0.6574(7) 0.7466(7) 0.4979(5) 0.0579(12) Uani 1 1 d .
C32 C 0.7065(7) 0.8236(7) 0.4991(5) 0.0579(12) Uani 1 1 d .
C33 C 0.6732(7) 0.8936(7) 0.5254(5) 0.0579(12) Uani 1 1 d .
H33 H 0.6237 0.8886 0.5430 0.069 Uiso 1 1 calc R
C34 C 0.7129(7) 0.9672(7) 0.5249(4) 0.0579(12) Uani 1 1 d .
H34 H 0.6913 1.0118 0.5428 0.069 Uiso 1 1 calc R
C35 C 0.7836(7) 0.9753(6) 0.4986(4) 0.0579(12) Uani 1 1 d D
H35 H 0.8088 1.0267 0.4979 0.069 Uiso 1 1 calc R
C36 C 0.8222(7) 0.9094(6) 0.4715(4) 0.0579(12) Uani 1 1 d D
C37 C 0.7808(7) 0.8340(7) 0.4738(5) 0.0579(12) Uani 1 1 d .

loop_
_atom_site_aniso_label
_atom_site_aniso_U_11
_atom_site_aniso_U_22
_atom_site_aniso_U_33
_atom_site_aniso_U_23
_atom_site_aniso_U_13
_atom_site_aniso_U_12
Dy1 0.0349(3) 0.0312(3) 0.0373(3) -0.0007(3) 0.0036(3) -0.0007(3)
Si1 0.0245(15) 0.0245(15) 0.035(3) 0.000 0.000 0.000
O1 0.054(5) 0.031(4) 0.053(4) -0.003(3) 0.010(3) -0.001(4)
N1 0.033(4) 0.035(5) 0.043(4) -0.005(4) 0.009(3) -0.006(4)
C1 0.067(9) 0.035(7) 0.106(10) -0.011(6) 0.023(7) -0.026(6)
Dy2 0.0286(3) 0.0336(3) 0.0397(3) -0.0026(3) 0.0013(2) 0.0010(3)
O2 0.048(4) 0.031(4) 0.036(3) 0.005(3) 0.005(3) 0.013(3)
N2 0.031(4) 0.032(4) 0.043(5) 0.002(3) 0.005(3) -0.004(3)
C2 0.046(6) 0.040(6) 0.048(6) -0.002(5) 0.013(5) -0.005(5)
O3 0.036(4) 0.038(4) 0.037(3) -0.003(3) 0.006(3) -0.009(3)
C3 0.067(9) 0.040(7) 0.080(8) 0.001(6) 0.019(7) 0.015(6)
N3 0.063(8) 0.056(7) 0.131(10) -0.019(7) 0.027(7) -0.016(6)
O4 0.040(4) 0.057(5) 0.052(4) -0.007(3) -0.003(3) -0.004(4)
C4 0.082(8) 0.041(6) 0.093(7) -0.008(6) 0.023(7) 0.018(6)
O5 0.078(6) 0.047(5) 0.075(6) -0.009(4) -0.006(5) -0.012(5)
C5 0.069(6) 0.035(5) 0.076(6) -0.008(5) 0.018(5) 0.013(5)
O6 0.061(5) 0.050(4) 0.036(3) -0.008(3) 0.004(3) -0.007(4)
C6 0.057(6) 0.024(5) 0.059(5) -0.006(4) 0.006(5) 0.005(4)
O7 0.031(3) 0.025(3) 0.056(4) 0.002(3) 0.007(3) -0.004(3)
C7 0.051(7) 0.037(6) 0.034(5) 0.002(4) 0.006(4) 0.007(5)
O8 0.045(4) 0.038(4) 0.040(3) -0.008(3) 0.004(3) -0.004(4)
C8 0.039(6) 0.055(7) 0.047(6) -0.003(5) 0.013(5) 0.003(6)
O9 0.032(4) 0.039(4) 0.054(4) -0.012(3) 0.001(3) -0.001(3)
C9 0.032(5) 0.047(6) 0.054(6) 0.000(5) 0.007(4) -0.002(5)
O10 0.043(4) 0.035(4) 0.057(4) -0.001(3) 0.006(3) -0.001(3)
C10 0.055(7) 0.043(6) 0.046(6) -0.005(5) 0.017(5) -0.006(6)
O11 0.028(3) 0.020(3) 0.041(3) 0.000(2) 0.001(2) 0.001(3)
C11 0.050(7) 0.063(8) 0.068(7) 0.008(6) 0.025(6) -0.009(6)
C12 0.068(9) 0.063(9) 0.072(8) 0.009(7) 0.024(7) -0.015(7)
C13 0.041(7) 0.046(7) 0.077(8) 0.003(6) 0.005(6) -0.005(6)
C14 0.032(5) 0.036(6) 0.050(6) 0.002(4) 0.005(4) -0.005(5)
C15 0.030(5) 0.030(5) 0.051(6) 0.014(4) 0.012(4) 0.005(4)
C16 0.080(10) 0.060(8) 0.059(7) -0.008(6) 0.019(7) -0.006(7)
C17 0.046(6) 0.046(6) 0.052(5) -0.016(5) 0.001(4) 0.006(5)
C18 0.048(6) 0.052(6) 0.067(6) -0.017(5) -0.005(5) 0.007(5)
C19 0.061(8) 0.092(10) 0.044(6) -0.020(7) 0.001(6) 0.006(7)
C20 0.054(7) 0.066(8) 0.045(6) 0.005(6) 0.008(5) 0.004(6)
C21 0.048(6) 0.044(6) 0.032(5) -0.009(4) -0.003(4) 0.002(5)
C22 0.041(5) 0.045(5) 0.047(5) -0.014(4) 0.010(4) 0.003(5)
C23 0.041(6) 0.057(7) 0.038(6) 0.006(5) 0.008(4) 0.001(5)
C24 0.026(5) 0.050(7) 0.050(6) 0.014(5) 0.000(4) -0.010(5)
C25 0.041(6) 0.041(6) 0.059(7) 0.003(5) 0.008(5) -0.011(5)
C26 0.052(8) 0.064(8) 0.068(8) 0.021(6) 0.014(6) -0.016(6)
C27 0.061(8) 0.045(7) 0.088(9) 0.006(7) 0.007(7) -0.029(7)
C28 0.059(8) 0.048(7) 0.062(7) 0.020(5) -0.002(6) -0.013(6)
C29 0.041(6) 0.040(6) 0.038(5) 0.004(4) 0.002(4) -0.007(5)
C30 0.033(5) 0.042(6) 0.037(5) 0.003(4) 0.001(4) -0.011(4)
C31 0.052(3) 0.042(2) 0.079(3) -0.001(2) -0.001(2) -0.008(2)
C32 0.052(3) 0.042(2) 0.079(3) -0.001(2) -0.001(2) -0.008(2)
C33 0.052(3) 0.042(2) 0.079(3) -0.001(2) -0.001(2) -0.008(2)
C34 0.052(3) 0.042(2) 0.079(3) -0.001(2) -0.001(2) -0.008(2)
C35 0.052(3) 0.042(2) 0.079(3) -0.001(2) -0.001(2) -0.008(2)
C36 0.052(3) 0.042(2) 0.079(3) -0.001(2) -0.001(2) -0.008(2)
C37 0.052(3) 0.042(2) 0.079(3) -0.001(2) -0.001(2) -0.008(2)

loop_
_atom_type_symbol
_atom_type_description
_atom_type_scat_dispersion_real
_atom_type_scat_dispersion_imag
_atom_type_scat_source
C C 0.0181 0.0091 'International Tables Vol C Tables 4.2.6.8 and 6.1.1.4'
H H 0.0000 0.0000 'International Tables Vol C Tables 4.2.6.8 and 6.1.1.4'
N N 0.0311 0.0180 'International Tables Vol C Tables 4.2.6.8 and 6.1.1.4'
O O 0.0492 0.0322 'International Tables Vol C Tables 4.2.6.8 and 6.1.1.4'
Si Si 0.2541 0.3302 'International Tables Vol C Tables 4.2.6.8 and 6.1.1.4'
Dy Dy -9.8046 9.8477 'International Tables Vol C Tables 4.2.6.8 and 6.1.1.4'

loop_
_geom_angle_atom_site_label_1
_geom_angle_atom_site_label_2
_geom_angle_atom_site_label_3
_geom_angle
_geom_angle_site_symmetry_1
_geom_angle_site_symmetry_3
N1 Dy1 N2 80.6(3) . .
O2 Dy1 N1 73.3(3) . .
O2 Dy1 N2 145.5(2) . .
O2 Dy1 O3 107.2(2) . .
O2 Dy1 O7 92.8(2) . 2_665
O2 Dy1 O7 146.8(2) . .
O2 Dy1 O11 71.9(2) . .
O3 Dy1 N1 71.7(2) . .
O3 Dy1 N2 85.0(2) . .
O3 Dy1 O7 133.1(2) . 2_665
O3 Dy1 O7 76.0(2) . .
O3 Dy1 O11 72.6(2) . .
O6 Dy1 N1 82.4(3) . .
O6 Dy1 O2 81.9(2) . .
O6 Dy1 N2 72.4(3) . .
O6 Dy1 O3 148.1(2) . .
O6 Dy1 O7 113.3(3) . .
O6 Dy1 O7 75.0(2) . 2_665
O6 Dy1 O11 138.1(2) . .
O7 Dy1 N1 154.9(2) 2_665 .
O7 Dy1 N1 135.7(2) . .
O7 Dy1 N2 102.2(2) 2_665 .
O7 Dy1 N2 66.9(2) . .
O7 Dy1 O7 65.3(2) . 2_665
O7 Dy1 O11 74.3(2) 2_665 .
O7 Dy1 O11 78.0(2) . .
O11 Dy1 N1 118.7(2) . .
O11 Dy1 N2 142.0(2) . .
O11 Si1 O11 104.44(18) 2_665 7_656
O11 Si1 O11 120.1(4) 8_566 7_656
O11 Si1 O11 104.44(18) . 7_656
O11 Si1 O11 104.44(18) 2_665 8_566
O11 Si1 O11 120.1(4) 2_665 .
O11 Si1 O11 104.44(18) 8_566 .
C1 O1 Dy2 125.8(6) . 8_566
C2 O1 C1 116.8(8) . .
C2 O1 Dy2 116.2(6) . 8_566
C8 N1 Dy1 129.0(7) . .
C8 N1 C9 114.3(8) . .
C9 N1 Dy1 116.7(6) . .
O1 C1 H1A 109.5 . .
O1 C1 H1B 109.5 . .
O1 C1 H1C 109.5 . .
H1A C1 H1B 109.5 . .
H1A C1 H1C 109.5 . .
H1B C1 H1C 109.5 . .
O1 Dy2 O4 64.5(2) 7_656 .
O1 Dy2 O11 154.9(2) 7_656 .
O1 Dy2 C15 88.4(3) 7_656 .
O2 Dy2 O1 62.7(2) 7_656 7_656
O2 Dy2 O3 149.1(2) 7_656 .
O2 Dy2 O4 113.0(2) 7_656 .
O2 Dy2 O11 129.38(19) 7_656 .
O2 Dy2 C15 135.1(2) 7_656 .
O3 Dy2 O1 114.9(2) . 7_656
O3 Dy2 O4 51.0(2) . .
O3 Dy2 O11 67.17(19) . .
O3 Dy2 C15 26.5(2) . .
O4 Dy2 C15 24.9(2) . .
O8 Dy2 O1 71.8(2) 8_566 7_656
O8 Dy2 O2 71.6(2) 8_566 7_656
O8 Dy2 O3 138.9(2) 8_566 .
O8 Dy2 O4 124.4(2) 8_566 .
O8 Dy2 O11 87.4(2) 8_566 7_656
O8 Dy2 O11 90.6(2) 8_566 .
O8 Dy2 C15 133.8(2) 8_566 .
O9 Dy2 O1 82.4(2) 8_566 7_656
O9 Dy2 O2 134.8(2) 8_566 7_656
O9 Dy2 O3 70.3(2) 8_566 .
O9 Dy2 O4 71.0(2) 8_566 .
O9 Dy2 O8 70.7(2) 8_566 8_566
O9 Dy2 O10 139.7(2) 8_566 .
O9 Dy2 O11 131.0(2) 8_566 7_656
O9 Dy2 O11 74.8(2) 8_566 .
O9 Dy2 C15 65.5(3) 8_566 .
O10 Dy2 O1 89.0(2) . 7_656
O10 Dy2 O2 71.1(2) . 7_656
O10 Dy2 O3 78.1(2) . .
O10 Dy2 O4 69.8(2) . .
O10 Dy2 O8 142.6(2) . 8_566
O10 Dy2 O11 115.2(2) . .
O10 Dy2 O11 82.4(2) . 7_656
O10 Dy2 C15 75.0(2) . .
O11 Dy2 O1 132.3(2) 7_656 7_656
O11 Dy2 O2 70.2(2) 7_656 7_656
O11 Dy2 O3 109.0(2) 7_656 .
O11 Dy2 O4 148.0(2) 7_656 .
O11 Dy2 O4 116.04(19) . .
O11 Dy2 O11 61.8(3) 7_656 .
O11 Dy2 C15 91.5(2) . .
O11 Dy2 C15 133.0(2) 7_656 .
Dy1 O2 Dy2 106.6(2) . 8_566
C7 O2 Dy1 134.0(6) . .
C7 O2 Dy2 119.3(6) . 8_566
C23 N2 Dy1 127.6(7) . .
C23 N2 C24 114.1(8) . .
C24 N2 Dy1 118.2(6) . .
O1 C2 C7 112.7(9) . .
C3 C2 O1 124.8(10) . .
C3 C2 C7 122.5(10) . .
Dy1 O3 Dy2 114.7(2) . .
C15 O3 Dy1 136.7(6) . .
C15 O3 Dy2 97.5(5) . .
C2 C3 H3 120.7 . .
C2 C3 C4 118.7(11) . .
C4 C3 H3 120.7 . .
H3A N3 H3B 120.0 . .
C37 N3 H3A 120.0 . .
C37 N3 H3B 120.0 . .
C15 O4 Dy2 90.0(6) . .
C3 C4 H4 119.7 . .
C5 C4 C3 120.7(11) . .
C5 C4 H4 119.7 . .
C17 O5 C16 119.0(9) . .
C4 C5 H5 119.4 . .
C4 C5 C6 121.3(11) . .
C6 C5 H5 119.4 . .
C22 O6 Dy1 145.9(7) . .
C5 C6 C8 116.5(10) . .
C7 C6 C5 119.2(10) . .
C7 C6 C8 124.3(9) . .
Dy1 O7 Dy1 114.5(2) . 2_665
C30 O7 Dy1 116.3(6) . 2_665
C30 O7 Dy1 129.2(6) . .
O2 C7 C2 118.1(9) . .
O2 C7 C6 124.2(9) . .
C6 C7 C2 117.7(9) . .
C30 O8 Dy2 136.2(6) . 7_656
N1 C8 C6 126.8(10) . .
N1 C8 H8 116.6 . .
C6 C8 H8 116.6 . .
C31 O9 Dy2 136.8(7) . 7_656
C10 C9 N1 119.6(9) . .
C10 C9 C14 121.7(10) . .
C14 C9 N1 118.7(8) . .
C31 O10 Dy2 138.5(7) . .
C9 C10 H10 120.9 . .
C9 C10 C11 118.2(10) . .
C11 C10 H10 120.9 . .
Dy1 O11 Dy2 105.2(2) . .
Si1 O11 Dy1 133.2(3) . .
Si1 O11 Dy2 100.5(3) . 8_566
Si1 O11 Dy2 93.0(2) . .
Dy2 O11 Dy1 102.6(2) 8_566 .
Dy2 O11 Dy2 125.8(2) 8_566 .
C10 C11 H11 120.0 . .
C12 C11 C10 119.9(10) . .
C12 C11 H11 120.0 . .
C11 C12 H12 119.2 . .
C11 C12 C13 121.6(11) . .
C13 C12 H12 119.2 . .
C12 C13 H13 120.0 . .
C12 C13 C14 119.9(11) . .
C14 C13 H13 120.0 . .
C9 C14 C15 122.6(9) . .
C13 C14 C9 118.4(9) . .
C13 C14 C15 119.0(9) . .
O3 C15 Dy2 56.0(4) . .
O3 C15 C14 118.0(9) . .
O4 C15 Dy2 65.1(5) . .
O4 C15 O3 119.9(8) . .
O4 C15 C14 122.1(9) . .
C14 C15 Dy2 168.4(7) . .
O5 C16 H16A 109.5 . .
O5 C16 H16B 109.5 . .
O5 C16 H16C 109.5 . .
H16A C16 H16B 109.5 . .
H16A C16 H16C 109.5 . .
H16B C16 H16C 109.5 . .
O5 C17 C22 123.1(9) . .
C18 C17 O5 116.0(10) . .
C18 C17 C22 120.8(10) . .
C17 C18 H18 119.3 . .
C17 C18 C19 121.3(11) . .
C19 C18 H18 119.3 . .
C18 C19 H19 120.1 . .
C20 C19 C18 119.7(11) . .
C20 C19 H19 120.1 . .
C19 C20 H20 119.2 . .
C19 C20 C21 121.6(11) . .
C21 C20 H20 119.2 . .
C20 C21 C22 120.7(10) . .
C20 C21 C23 116.0(10) . .
C22 C21 C23 123.1(8) . .
O6 C22 C17 121.2(10) . .
O6 C22 C21 122.8(9) . .
C21 C22 C17 115.6(9) . .
N2 C23 C21 127.9(10) . .
N2 C23 H23 116.0 . .
C21 C23 H23 116.0 . .
C25 C24 N2 118.9(10) . .
C29 C24 N2 123.2(8) . .
C29 C24 C25 117.8(10) . .
C24 C25 H25 119.6 . .
C26 C25 C24 120.8(11) . .
C26 C25 H25 119.6 . .
C25 C26 H26 119.8 . .
C27 C26 C25 120.3(10) . .
C27 C26 H26 119.8 . .
C26 C27 H27 119.8 . .
C28 C27 C26 120.3(11) . .
C28 C27 H27 119.8 . .
C27 C28 H28 119.9 . .
C27 C28 C29 120.1(12) . .
C29 C28 H28 119.9 . .
C24 C29 C28 120.5(9) . .
C24 C29 C30 124.8(9) . .
C28 C29 C30 114.6(9) . .
O7 C30 C29 116.7(9) . .
O8 C30 O7 122.2(9) . .
O8 C30 C29 121.1(9) . .
O9 C31 C32 116.3(10) . .
O10 C31 O9 123.7(10) . .
O10 C31 C32 120.0(11) . .
C33 C32 C31 118.4(10) . .
C37 C32 C31 124.1(11) . .
C37 C32 C33 117.4(10) . .
C32 C33 H33 119.5 . .
C34 C33 C32 121.0(11) . .
C34 C33 H33 119.5 . .
C33 C34 H34 120.2 . .
C35 C34 C33 119.7(11) . .
C35 C34 H34 120.2 . .
C34 C35 H35 118.2 . .
C34 C35 C36 123.7(11) . .
C36 C35 H35 118.2 . .
C37 C36 C35 115.2(11) . .
N3 C37 C32 122.3(11) . .
N3 C37 C36 114.7(11) . .
C32 C37 C36 123.0(11) . .

loop_
_geom_bond_atom_site_label_1
_geom_bond_atom_site_label_2
_geom_bond_distance
_geom_bond_site_symmetry_2
Dy1 N1 2.510(8) .
Dy1 O2 2.305(6) .
Dy1 N2 2.565(7) .
Dy1 O3 2.314(6) .
Dy1 O6 2.207(7) .
Dy1 O7 2.334(6) .
Dy1 O7 2.413(6) 2_665
Dy1 O11 2.437(6) .
Si1 O11 1.643(6) .
Si1 O11 1.643(6) 7_656
Si1 O11 1.643(6) 2_665
Si1 O11 1.643(6) 8_566
O1 C1 1.412(12) .
O1 Dy2 2.517(7) 8_566
O1 C2 1.377(12) .
N1 C8 1.286(13) .
N1 C9 1.459(13) .
C1 H1A 0.9600 .
C1 H1B 0.9600 .
C1 H1C 0.9600 .
Dy2 O1 2.517(7) 7_656
Dy2 O2 2.426(6) 7_656
Dy2 O3 2.459(6) .
Dy2 O4 2.667(7) .
Dy2 O8 2.409(6) 8_566
Dy2 O9 2.321(6) 8_566
Dy2 O10 2.340(7) .
Dy2 O11 2.622(6) .
Dy2 O11 2.424(6) 7_656
Dy2 C15 2.940(9) .
O2 Dy2 2.426(6) 8_566
O2 C7 1.314(11) .
N2 C23 1.301(12) .
N2 C24 1.443(13) .
C2 C3 1.358(15) .
C2 C7 1.421(14) .
O3 C15 1.322(11) .
C3 H3 0.9300 .
C3 C4 1.402(17) .
N3 H3A 0.8600 .
N3 H3B 0.8600 .
N3 C37 1.380(15) .
O4 C15 1.238(12) .
C4 H4 0.9300 .
C4 C5 1.358(17) .
O5 C16 1.420(14) .
O5 C17 1.390(13) .
C5 H5 0.9300 .
C5 C6 1.405(14) .
O6 C22 1.269(12) .
C6 C7 1.401(15) .
C6 C8 1.446(15) .
O7 Dy1 2.413(6) 2_665
O7 C30 1.307(11) .
O8 Dy2 2.409(6) 7_656
O8 C30 1.210(11) .
C8 H8 0.9300 .
O9 Dy2 2.321(6) 7_656
O9 C31 1.282(13) .
C9 C10 1.367(14) .
C9 C14 1.406(14) .
O10 C31 1.253(13) .
C10 H10 0.9300 .
C10 C11 1.413(15) .
O11 Dy2 2.424(6) 8_566
C11 H11 0.9300 .
C11 C12 1.360(17) .
C12 H12 0.9300 .
C12 C13 1.371(16) .
C13 H13 0.9300 .
C13 C14 1.381(14) .
C14 C15 1.480(13) .
C16 H16A 0.9600 .
C16 H16B 0.9600 .
C16 H16C 0.9600 .
C17 C18 1.371(16) .
C17 C22 1.459(14) .
C18 H18 0.9300 .
C18 C19 1.379(18) .
C19 H19 0.9300 .
C19 C20 1.357(18) .
C20 H20 0.9300 .
C20 C21 1.401(14) .
C21 C22 1.414(15) .
C21 C23 1.452(15) .
C23 H23 0.9300 .
C24 C25 1.397(14) .
C24 C29 1.395(15) .
C25 H25 0.9300 .
C25 C26 1.392(16) .
C26 H26 0.9300 .
C26 C27 1.368(18) .
C27 H27 0.9300 .
C27 C28 1.363(16) .
C28 H28 0.9300 .
C28 C29 1.406(14) .
C29 C30 1.516(13) .
C31 C32 1.485(16) .
C32 C33 1.433(16) .
C32 C37 1.385(16) .
C33 H33 0.9300 .
C33 C34 1.358(16) .
C34 H34 0.9300 .
C34 C35 1.346(15) .
C35 H35 0.9300 .
C35 C36 1.427(9) .
C36 C37 1.398(16) .
